data_7127293
loop_
_publ_author_name
'Tao, Mengna'
'Li, Wenbo'
'Zhang, Junliang'

_publ_section_title
;
 Pd/Xiang-Phos-catalyzed enantioselective intermolecular
 carboheterofunctionalization of norbornene and norbornadiene.
;
_journal_issue 86
_journal_name_full 'Chemical communications (Cambridge, England)'
_journal_page_first 13125
_journal_page_last 13128
_journal_paper_doi 10.1039/d0cc04996d
_journal_volume 56
_journal_year 2020
_chemical_absolute_configuration unk
_chemical_formula_moiety 'C15 H16 O3'
_chemical_formula_sum 'C15 H16 O3'
_chemical_formula_weight 244.29
_space_group_crystal_system orthorhombic
_space_group_IT_number 19
_space_group_name_Hall 'P 2ac 2ab'
_space_group_name_H-M_alt 'P 21 21 21'
_symmetry_Int_Tables_number 19
_atom_sites_solution_primary dual
_audit_creation_date 2019-11-11
_audit_creation_method
;
Olex2 1.2
(compiled 2018.05.29 svn.r3508 for OlexSys, GUI svn.r5506)
;
_audit_update_record
;
2020-02-02 deposited with the CCDC.	2020-09-16 downloaded from the CCDC.
;
_cell_angle_alpha 90
_cell_angle_beta 90
_cell_angle_gamma 90
_cell_formula_units_Z 4
_cell_length_a 6.0733(2)
_cell_length_b 11.5230(3)
_cell_length_c 17.1932(4)
_cell_measurement_reflns_used 10275
_cell_measurement_temperature 100.01(10)
_cell_measurement_theta_max 74.1490
_cell_measurement_theta_min 4.6190
_cell_volume 1203.23(6)
_computing_cell_refinement 'CrysAlisPro 1.171.39.28b (Rigaku OD, 2015)'
_computing_data_collection 'CrysAlisPro 1.171.39.28b (Rigaku OD, 2015)'
_computing_data_reduction 'CrysAlisPro 1.171.39.28b (Rigaku OD, 2015)'
_computing_molecular_graphics 'Olex2 (Dolomanov et al., 2009)'
_computing_publication_material 'Olex2 (Dolomanov et al., 2009)'
_computing_structure_refinement 'olex2.refine (Bourhis et al., 2015)'
_computing_structure_solution 'ShelXT (Sheldrick, 2015)'
_diffrn_ambient_environment N~2~
_diffrn_ambient_temperature 100.01(10)
_diffrn_detector 'CCD plate'
_diffrn_measured_fraction_theta_full 0.9921
_diffrn_measured_fraction_theta_max 0.9921
_diffrn_measurement_details
;
List of Runs (angles in degrees, time in seconds):

  # Type    Start    End  Width  t~exp~   \w     \q     \k     \f   Frames
#--------------------------------------------------------------------------
  1  \w    -56.00 -30.00   1.00    1.00    --    0.00 -38.00 120.00   26
  2  \w     48.00  88.00   1.00    1.00    --    0.00  82.00   0.00   40
  3  \w    -19.00  33.00   1.00    1.00    --    0.00  38.00 150.00   52
  4  \w     63.00  88.00   1.00    1.00    --    0.00  38.00 -30.00   25
  5  \w    -76.00 -30.00   1.00    1.00    --    0.00 -19.00-180.00   46
  6  \w    -18.00  47.00   1.00    1.00    --    0.00  38.00 -30.00   65
  7  \w    -30.00  40.00   1.00    1.00    --    0.00  82.00   0.00   70
  8  \w     -8.00  17.00   1.00    1.00    --    0.00 -19.00-180.00   25
  9  \w    -20.00   6.00   1.00    1.00    --    0.00 -38.00 120.00   26
 10  \w    -86.00 -20.00   1.00    1.00    --    0.00 -38.00 -90.00   66
 11  \w     16.00  57.00   1.00    1.00    --    0.00  82.00-120.00   41
 12  \w    -32.00  14.00   1.00    1.00    --    0.00  82.00-120.00   46
 13  \w     44.00  87.00   1.00    1.00    --    0.00  38.00 150.00   43
 14  \w     65.00  90.00   1.00    2.00    --   95.80  77.00  30.00   25
 15  \w    127.00 184.00   1.00    2.00    --   95.80  82.00-120.00   57
 16  \w     65.00  96.00   1.00    2.00    --   95.80  77.00  82.81   31
 17  \w      6.00 120.00   1.00    2.00    --   95.80 -61.00-180.00  114
 18  \w      6.00 128.00   1.00    2.00    --   95.80 -82.00-180.00  122
 19  \w     69.00  95.00   1.00    2.00    --   95.80  67.00 156.33   26
 20  \w     69.00 137.00   1.00    2.00    --   95.80  66.00-179.54   68
 21  \w     65.00  90.00   1.00    2.00    --   95.80  77.00 120.00   25
 22  \w     63.00  98.00   1.00    2.00    --   95.80  82.00 -30.00   35
 23  \w     65.00  90.00   1.00    2.00    --   95.80  77.00  60.00   25
 24  \w     72.00  99.00   1.00    2.00    --   95.80  61.00 -60.00   27
 25  \w     65.00  90.00   1.00    2.00    --   95.80  77.00-180.00   25
 26  \w     63.00  89.00   1.00    2.00    --   95.80  82.00-120.00   26
 27  \w    109.00 185.00   1.00    2.00    --   95.80  82.00 120.00   76
 28  \w     53.00 128.00   1.00    2.00    --   95.80 -82.00  30.00   75
 29  \w     65.00  91.00   1.00    2.00    --   95.80  77.00 -60.00   26
 30  \w     75.00 144.00   1.00    2.00    --   95.80  45.00 -60.00   69
 31  \w     63.00  89.00   1.00    2.00    --   95.80  82.00   0.00   26
 32  \w     71.00 113.00   1.00    2.00    --   95.80  61.00-120.00   42
 33  \w    130.00 179.00   1.00    2.00    --   95.80  82.00 -90.00   49
 34  \w    159.00 185.00   1.00    2.00    --   95.80  44.00 164.83   26
 35  \w    122.00 185.00   1.00    2.00    --   95.80  62.00-105.72   63
 36  \w    109.00 176.00   1.00    2.00    --   95.80  77.00-150.00   67
 37  \w     65.00  91.00   1.00    2.00    --   95.80  77.00-150.00   26
 38  \w     64.00  89.00   1.00    2.00    --   95.80  82.00 -90.00   25
 39  \w     63.00  96.00   1.00    2.00    --   95.80  82.00-180.00   33
 40  \w    122.00 181.00   1.00    2.00    --   95.80  45.00 150.00   59
 41  \w     75.00 103.00   1.00    2.00    --   95.80  45.00 150.00   28
 42  \w     65.00  90.00   1.00    2.00    --   95.80  77.00 -30.00   25
 43  \w     75.00 113.00   1.00    2.00    --   95.80  44.00 164.83   38
 44  \w     67.00  93.00   1.00    2.00    --   95.80  82.00  30.00   26
 45  \w     64.00  90.00   1.00    2.00    --   95.80  82.00  60.00   26
 46  \w     65.00  90.00   1.00    2.00    --   95.80  77.00 -90.00   25
 47  \w     63.00 116.00   1.00    2.00    --   95.80 -82.00 -30.00   53
 48  \w     76.00 107.00   1.00    2.00    --   95.80  45.00  90.00   31
 49  \w     63.00 185.00   1.00    2.00    --   95.80  82.00  90.00  122
 50  \w    106.00 155.00   1.00    2.00    --   95.80  61.00 -60.00   49
 51  \w    112.00 179.00   1.00    2.00    --   95.80  45.00  60.00   67
 52  \w     75.00 108.00   1.00    2.00    --   95.80  45.00  60.00   33
 53  \w     63.00  89.00   1.00    2.00    --   95.80  82.00 -60.00   26
 54  \w     64.00  90.00   1.00    2.00    --   95.80  82.00 120.00   26
 55  \w     65.00  91.00   1.00    2.00    --   95.80  82.00-150.00   26
 56  \w     76.00 102.00   1.00    2.00    --   95.80  45.00-120.00   26
 57  \w    132.00 157.00   1.00    2.00    --   95.80  45.00-120.00   25
 58  \w     75.00 128.00   1.00    2.00    --   95.80  45.00   0.00   53
 59  \w     63.00  89.00   1.00    2.00    --   95.80  82.00 150.00   26
 60  \w    143.00 168.00   1.00    2.00    --   95.80  77.00  82.81   25
 61  \w     70.00  95.00   1.00    2.00    --   95.80  62.00-105.72   25
 62  \w    142.00 169.00   1.00    2.00    --   95.80  43.00  79.28   27
 63  \w     75.00 101.00   1.00    2.00    --   95.80  45.00-180.00   26
 64  \w    141.00 185.00   1.00    2.00    --   95.80  45.00-180.00   44
 65  \w     75.00 183.00   1.00    2.00    --   95.80  45.00  30.00  108
 66  \w     95.00 124.00   1.00    2.00    --   95.80 -82.00-120.00   29
 67  \w     75.00 101.00   1.00    2.00    --   95.80  43.00  79.28   26
;
_diffrn_measurement_device 'four-circle diffractometer'
_diffrn_measurement_device_type 'XtaLAB AFC12 (RINC): Kappa dual home/near'
_diffrn_measurement_method '\w scans'
_diffrn_orient_matrix_type 'CrysAlisPro convention (1999,Acta A55,543-557)'
_diffrn_orient_matrix_UB_11 0.0186179000
_diffrn_orient_matrix_UB_12 -0.0163705000
_diffrn_orient_matrix_UB_13 -0.0886632000
_diffrn_orient_matrix_UB_21 -0.0161237000
_diffrn_orient_matrix_UB_22 0.1323341000
_diffrn_orient_matrix_UB_23 -0.0113753000
_diffrn_orient_matrix_UB_31 0.2525294000
_diffrn_orient_matrix_UB_32 0.0096834000
_diffrn_orient_matrix_UB_33 0.0058400000
_diffrn_radiation_monochromator graphite
_diffrn_radiation_probe x-ray
_diffrn_radiation_type 'Cu K\a'
_diffrn_radiation_wavelength 1.54184
_diffrn_reflns_av_R_equivalents 0.0938
_diffrn_reflns_av_unetI/netI 0.0366
_diffrn_reflns_limit_h_max 7
_diffrn_reflns_limit_h_min -6
_diffrn_reflns_limit_k_max 14
_diffrn_reflns_limit_k_min -14
_diffrn_reflns_limit_l_max 21
_diffrn_reflns_limit_l_min -21
_diffrn_reflns_number 25516
_diffrn_reflns_theta_full 67.0457
_diffrn_reflns_theta_max 67.05
_diffrn_reflns_theta_min 4.62
_diffrn_source 'fine-focus sealed X-ray tube'
_diffrn_source_type 'Enhance (Cu) X-ray Source'
_exptl_absorpt_coefficient_mu 0.755
_exptl_absorpt_correction_T_max 1.00000
_exptl_absorpt_correction_T_min 0.20068
_exptl_absorpt_correction_type multi-scan
_exptl_absorpt_process_details
;
CrysAlisPro 1.171.39.28b (Rigaku Oxford Diffraction, 2015)
Empirical absorption correction using spherical harmonics,
 implemented in SCALE3 ABSPACK scaling algorithm.
;
_exptl_crystal_colour 'clear light colourless'
_exptl_crystal_colour_lustre clear
_exptl_crystal_colour_modifier light
_exptl_crystal_colour_primary colourless
_exptl_crystal_density_diffrn 1.3485
_exptl_crystal_description block
_exptl_crystal_F_000 521.7237
_exptl_crystal_size_max 0.44
_exptl_crystal_size_mid 0.18
_exptl_crystal_size_min 0.12
_refine_diff_density_max 0.1678
_refine_diff_density_min -0.1762
_refine_diff_density_rms 0.0436
_refine_ls_abs_structure_details 'Flack, H. D. (1983). Acta Cryst. A39, 876-881.'
_refine_ls_abs_structure_Flack -0.24(14)
_refine_ls_d_res_high 0.8372
_refine_ls_d_res_low 9.5720
_refine_ls_goodness_of_fit_ref 1.0590
_refine_ls_hydrogen_treatment constr
_refine_ls_matrix_type full
_refine_ls_number_constraints 27
_refine_ls_number_parameters 164
_refine_ls_number_reflns 2130
_refine_ls_number_restraints 0
_refine_ls_restrained_S_all 1.0590
_refine_ls_R_factor_all 0.0346
_refine_ls_R_factor_gt 0.0335
_refine_ls_shift/su_max 0.0000
_refine_ls_shift/su_mean 0.0000
_refine_ls_structure_factor_coef Fsqd
_refine_ls_weighting_details 'w=1/[\s^2^(Fo^2^)+(0.0534P)^2^+0.1645P] where P=(Fo^2^+2Fc^2^)/3'
_refine_ls_weighting_scheme calc
_refine_ls_wR_factor_gt 0.0855
_refine_ls_wR_factor_ref 0.0863
_reflns_Friedel_coverage 0.994
_reflns_limit_h_max 7
_reflns_limit_h_min -7
_reflns_limit_k_max 13
_reflns_limit_k_min -13
_reflns_limit_l_max 20
_reflns_limit_l_min -20
_reflns_number_gt 2075
_reflns_number_total 2130
_reflns_threshold_expression I>=2u(I)
_cod_data_source_file d0cc04996d2.cif
_cod_data_source_block exp_1057
_cod_depositor_comments 'Adding full bibliography for 7127292--7127293.cif.'
_cod_original_sg_symbol_Hall ' P 2ac 2ab'
_cod_database_code 7127293
_reflns_odcompleteness_completeness 99.69
_reflns_odcompleteness_iscentric 1
_reflns_odcompleteness_theta 66.97
_olex2_refinement_description
;
1. Fixed Uiso
 At 1.2 times of:
  All C(H) groups, All C(H,H) groups
 At 1.5 times of:
  All C(H,H,H) groups
2.a Ternary CH refined with riding coordinates:
 C7(H7), C8(H8), C11(H11), C12(H12)
2.b Secondary CH2 refined with riding coordinates:
 C9(H9a,H9b), C10(H10a,H10b), C13(H13a,H13b)
2.c Aromatic/amide H refined with riding coordinates:
 C5(H5), C4(H4), C2(H2)
2.d Idealised Me refined as rotating group:
 C15(H15a,H15b,H15c)
;
_olex2_submission_special_instructions 'No special instructions were received'
_oxdiff_exptl_absorpt_empirical_details
;
Empirical correction (ABSPACK) includes:
- Absorption correction using spherical harmonics
- Frame scaling
;
_oxdiff_exptl_absorpt_empirical_full_max 4.032
_oxdiff_exptl_absorpt_empirical_full_min 0.439

loop_
_space_group_symop_id
_space_group_symop_operation_xyz
1 x,y,z
2 x+1/2,-y+1/2,-z
3 -x,y+1/2,-z+1/2
4 -x+1/2,-y,z+1/2

loop_
_atom_site_label
_atom_site_type_symbol
_atom_site_fract_x
_atom_site_fract_y
_atom_site_fract_z
_atom_site_U_iso_or_equiv
_atom_site_adp_type
_atom_site_occupancy
_atom_site_refinement_flags_posn
O1 O 0.47586(19) 0.13358(8) 0.35626(6) 0.0217(3) Uani 1.000000 .
O2 O 0.1854(2) 0.60768(10) 0.46107(9) 0.0359(3) Uani 1.000000 .
O3 O 0.5263(2) 0.55357(9) 0.42601(6) 0.0229(3) Uani 1.000000 .
C1 C 0.3397(3) 0.22035(12) 0.38078(8) 0.0178(3) Uani 1.000000 .
C2 C 0.4055(3) 0.33404(12) 0.39143(8) 0.0172(3) Uani 1.000000 .
C3 C 0.2489(3) 0.41204(12) 0.42014(8) 0.0171(3) Uani 1.000000 .
C4 C 0.0339(3) 0.37608(12) 0.43686(8) 0.0180(3) Uani 1.000000 .
C5 C -0.0282(3) 0.26108(13) 0.42490(8) 0.0178(3) Uani 1.000000 .
C6 C 0.1259(3) 0.18340(12) 0.39644(8) 0.0169(3) Uani 1.000000 .
C7 C 0.1089(3) 0.05600(12) 0.37868(8) 0.0189(3) Uani 1.000000 .
C8 C -0.0167(3) 0.02485(13) 0.30312(8) 0.0205(3) Uani 1.000000 .
C9 C -0.0332(3) -0.10799(13) 0.29914(10) 0.0241(4) Uani 1.000000 .
C10 C 0.2121(3) -0.14504(13) 0.28626(9) 0.0246(4) Uani 1.000000 .
C11 C 0.3347(3) -0.02822(13) 0.27707(9) 0.0230(4) Uani 1.000000 .
C12 C 0.3525(2) 0.02436(13) 0.35809(9) 0.0195(3) Uani 1.000000 .
C13 C 0.1573(3) 0.04976(13) 0.24020(9) 0.0221(4) Uani 1.000000 .
C14 C 0.3103(3) 0.53444(13) 0.43765(9) 0.0205(3) Uani 1.000000 .
C15 C 0.6055(3) 0.66751(13) 0.44683(11) 0.0278(4) Uani 1.000000 .
H5 H -0.1710(3) 0.23688(13) 0.43585(8) 0.0213(4) Uiso 1.000000 R
H4 H -0.0679(3) 0.42916(12) 0.45604(8) 0.0216(4) Uiso 1.000000 R
H2 H 0.5482(3) 0.35775(12) 0.37997(8) 0.0207(4) Uiso 1.000000 R
H7 H 0.0548(3) 0.01166(12) 0.42342(8) 0.0227(4) Uiso 1.000000 R
H8 H -0.1566(3) 0.06586(13) 0.29609(8) 0.0246(4) Uiso 1.000000 R
H9a H -0.0912(3) -0.13982(13) 0.34718(10) 0.0289(4) Uiso 1.000000 R
H9b H -0.1255(3) -0.13257(13) 0.25616(10) 0.0289(4) Uiso 1.000000 R
H10a H 0.2675(3) -0.18816(13) 0.33058(9) 0.0295(4) Uiso 1.000000 R
H10b H 0.2271(3) -0.19227(13) 0.23987(9) 0.0295(4) Uiso 1.000000 R
H11 H 0.4736(3) -0.03247(13) 0.24817(9) 0.0276(4) Uiso 1.000000 R
H12 H 0.4153(2) -0.03063(13) 0.39549(9) 0.0234(4) Uiso 1.000000 R
H13a H 0.1125(3) 0.02345(13) 0.18899(9) 0.0266(4) Uiso 1.000000 R
H13b H 0.2002(3) 0.13080(13) 0.23833(9) 0.0266(4) Uiso 1.000000 R
H15a H 0.5393(16) 0.72441(17) 0.4134(5) 0.0417(6) Uiso 1.000000 GR
H15b H 0.5671(19) 0.6839(5) 0.4999(3) 0.0417(6) Uiso 1.000000 GR
H15c H 0.7626(4) 0.6701(4) 0.4411(7) 0.0417(6) Uiso 1.000000 GR

loop_
_atom_site_aniso_label
_atom_site_aniso_U_11
_atom_site_aniso_U_22
_atom_site_aniso_U_33
_atom_site_aniso_U_12
_atom_site_aniso_U_13
_atom_site_aniso_U_23
O1 0.0130(6) 0.0179(5) 0.0342(6) 0.0017(4) 0.0003(5) -0.0075(4)
O2 0.0171(6) 0.0218(6) 0.0689(9) 0.0035(6) 0.0024(6) -0.0124(5)
O3 0.0153(6) 0.0191(5) 0.0342(6) -0.0035(5) 0.0002(5) -0.0038(4)
C1 0.0140(8) 0.0192(7) 0.0202(7) 0.0016(6) -0.0022(6) -0.0015(5)
C2 0.0119(8) 0.0192(7) 0.0206(7) -0.0008(6) -0.0019(6) -0.0001(5)
C3 0.0151(8) 0.0179(7) 0.0182(7) -0.0004(6) -0.0021(6) 0.0016(5)
C4 0.0149(8) 0.0184(7) 0.0208(7) 0.0046(6) 0.0001(6) -0.0008(5)
C5 0.0115(8) 0.0219(7) 0.0200(7) 0.0004(6) -0.0011(6) 0.0014(5)
C6 0.0151(8) 0.0165(7) 0.0191(7) -0.0003(6) -0.0019(6) -0.0004(5)
C7 0.0153(8) 0.0184(7) 0.0230(7) -0.0007(6) 0.0006(6) -0.0003(6)
C8 0.0123(8) 0.0206(7) 0.0286(7) -0.0021(6) -0.0013(6) -0.0024(6)
C9 0.0212(9) 0.0209(8) 0.0301(8) -0.0035(7) -0.0003(7) -0.0048(6)
C10 0.0218(9) 0.0204(7) 0.0315(8) 0.0011(7) -0.0021(7) -0.0065(6)
C11 0.0162(8) 0.0218(7) 0.0309(8) 0.0006(7) 0.0029(6) -0.0073(6)
C12 0.0141(8) 0.0165(7) 0.0279(8) 0.0020(6) -0.0031(6) -0.0023(6)
C13 0.0210(9) 0.0232(7) 0.0222(7) -0.0014(7) -0.0004(6) -0.0026(6)
C14 0.0169(8) 0.0201(7) 0.0246(7) 0.0009(7) -0.0028(6) 0.0002(6)
C15 0.0208(9) 0.0174(7) 0.0451(9) -0.0047(7) -0.0031(7) -0.0030(7)

loop_
_atom_type_symbol
_atom_type_scat_dispersion_real
_atom_type_scat_dispersion_imag
_atom_type_scat_Cromer_Mann_a1
_atom_type_scat_Cromer_Mann_a2
_atom_type_scat_Cromer_Mann_a3
_atom_type_scat_Cromer_Mann_a4
_atom_type_scat_Cromer_Mann_b1
_atom_type_scat_Cromer_Mann_b2
_atom_type_scat_Cromer_Mann_b3
_atom_type_scat_Cromer_Mann_b4
_atom_type_scat_Cromer_Mann_c
_atom_type_scat_source
_atom_type_scat_dispersion_source
H 0.00000 0.00000 0.49300 0.32291 0.14019 0.04081 10.51090 26.12570 3.14236 57.79970 0.0030380000826 'International Tables Volume C Table 6.1.1.4 (pp. 500-502)' 'Henke, Gullikson and Davis, At. Data and Nucl. Data Tables, 1993, 54, 2'
C 0.01920 0.00962 2.31000 1.02000 1.58860 0.86500 20.84390 10.20750 0.56870 51.65120 0.215599998832 'International Tables Volume C Table 6.1.1.4 (pp. 500-502)' 'Henke, Gullikson and Davis, At. Data and Nucl. Data Tables, 1993, 54, 2'
O 0.05239 0.03377 3.04850 2.28680 1.54630 0.86700 13.27710 5.70110 0.32390 32.90890 0.250800013542 'International Tables Volume C Table 6.1.1.4 (pp. 500-502)' 'Henke, Gullikson and Davis, At. Data and Nucl. Data Tables, 1993, 54, 2'

loop_
_geom_angle_atom_site_label_1
_geom_angle_atom_site_label_2
_geom_angle_atom_site_label_3
_geom_angle
_geom_angle_site_symmetry_1
_geom_angle_site_symmetry_3
_geom_angle_publ_flag
C12 O1 C1 108.23(11) . . ?
C15 O3 C14 115.91(13) . . ?
C2 C1 O1 124.09(15) . . ?
C6 C1 O1 113.63(12) . . ?
C6 C1 C2 122.26(14) . . ?
C3 C2 C1 117.34(14) . . ?
H2 C2 C1 121.33(10) . . ?
H2 C2 C3 121.33(8) . . ?
C4 C3 C2 121.11(13) . . ?
C14 C3 C2 120.63(14) . . ?
C14 C3 C4 118.19(14) . . ?
C5 C4 C3 120.27(14) . . ?
H4 C4 C3 119.86(8) . . ?
H4 C4 C5 119.86(9) . . ?
C6 C5 C4 118.95(14) . . ?
H5 C5 C4 120.53(9) . . ?
H5 C5 C6 120.53(9) . . ?
C5 C6 C1 120.06(13) . . ?
C7 C6 C1 108.87(13) . . ?
C7 C6 C5 131.06(14) . . ?
C8 C7 C6 115.51(12) . . ?
C12 C7 C6 102.05(12) . . ?
C12 C7 C8 102.81(11) . . ?
H7 C7 C6 111.89(8) . . ?
H7 C7 C8 111.89(8) . . ?
H7 C7 C12 111.89(8) . . ?
C9 C8 C7 107.49(12) . . ?
C13 C8 C7 102.03(12) . . ?
C13 C8 C9 101.50(12) . . ?
H8 C8 C7 114.75(8) . . ?
H8 C8 C9 114.75(9) . . ?
H8 C8 C13 114.75(9) . . ?
C10 C9 C8 102.48(13) . . ?
H9a C9 C8 111.27(9) . . ?
H9a C9 C10 111.27(9) . . ?
H9b C9 C8 111.27(8) . . ?
H9b C9 C10 111.27(8) . . ?
H9b C9 H9a 109.2 . . ?
C11 C10 C9 103.61(12) . . ?
H10a C10 C9 111.04(9) . . ?
H10a C10 C11 111.04(8) . . ?
H10b C10 C9 111.04(8) . . ?
H10b C10 C11 111.04(8) . . ?
H10b C10 H10a 109.0 . . ?
C12 C11 C10 106.67(12) . . ?
C13 C11 C10 102.29(12) . . ?
C13 C11 C12 101.18(12) . . ?
H11 C11 C10 115.01(8) . . ?
H11 C11 C12 115.01(9) . . ?
H11 C11 C13 115.01(8) . . ?
C7 C12 O1 106.77(11) . . ?
C11 C12 O1 110.99(12) . . ?
C11 C12 C7 103.47(12) . . ?
H12 C12 O1 111.74(7) . . ?
H12 C12 C7 111.74(8) . . ?
H12 C12 C11 111.74(8) . . ?
C11 C13 C8 94.72(12) . . ?
H13a C13 C8 112.79(8) . . ?
H13a C13 C11 112.79(8) . . ?
H13b C13 C8 112.79(8) . . ?
H13b C13 C11 112.79(8) . . ?
H13b C13 H13a 110.2 . . ?
O3 C14 O2 123.30(14) . . ?
C3 C14 O2 125.02(16) . . ?
C3 C14 O3 111.66(13) . . ?
H15a C15 O3 109.5 . . ?
H15b C15 O3 109.5 . . ?
H15b C15 H15a 109.5 . . ?
H15c C15 O3 109.5 . . ?
H15c C15 H15a 109.5 . . ?
H15c C15 H15b 109.5 . . ?

loop_
_geom_bond_atom_site_label_1
_geom_bond_atom_site_label_2
_geom_bond_distance
_geom_bond_site_symmetry_2
_geom_bond_publ_flag
O1 C1 1.3643(17) . ?
O1 C12 1.4652(17) . ?
O2 C14 1.204(2) . ?
O3 C14 1.346(2) . ?
O3 C15 1.4433(18) . ?
C1 C2 1.382(2) . ?
C1 C6 1.393(2) . ?
C2 C3 1.399(2) . ?
C2 H2 0.9300 . ?
C3 C4 1.399(2) . ?
C3 C14 1.4896(19) . ?
C4 C5 1.393(2) . ?
C4 H4 0.9300 . ?
C5 C6 1.384(2) . ?
C5 H5 0.9300 . ?
C6 C7 1.5029(19) . ?
C7 C8 1.549(2) . ?
C7 C12 1.564(2) . ?
C7 H7 0.9800 . ?
C8 C9 1.535(2) . ?
C8 C13 1.539(2) . ?
C8 H8 0.9800 . ?
C9 C10 1.565(2) . ?
C9 H9a 0.9700 . ?
C9 H9b 0.9700 . ?
C10 C11 1.547(2) . ?
C10 H10a 0.9700 . ?
C10 H10b 0.9700 . ?
C11 C12 1.523(2) . ?
C11 C13 1.540(2) . ?
C11 H11 0.9800 . ?
C12 H12 0.9800 . ?
C13 H13a 0.9700 . ?
C13 H13b 0.9700 . ?
C15 H15a 0.9600 . ?
C15 H15b 0.9600 . ?
C15 H15c 0.9600 . ?
